data_2310725
loop_
_publ_author_name
'Asbrink, S.'
'Magneli, A.'

_publ_section_title
;
 Crystal structure studies on trititanium pentoxide, Ti3 O5
;
_journal_name_full 'Acta Crystallographica (1,1948-23,1967)'
_journal_page_first 575
_journal_page_last 581
_journal_volume 12
_journal_year 1959
_chemical_formula_sum 'O5 Ti3'
_chemical_name_systematic 'Ti3 O5'
_space_group_IT_number 12
_symmetry_space_group_name_Hall '-C 2y'
_symmetry_space_group_name_H-M 'C 1 2/m 1'
_cell_angle_alpha 90
_cell_angle_beta 91.92
_cell_angle_gamma 90
_cell_formula_units_Z 4
_cell_length_a 9.752
_cell_length_b 3.802
_cell_length_c 9.442
_cell_volume 349.885
_citation_journal_id_ASTM ACCRA9
_cod_data_source_file Asbrink_ACCRA9_1959_1368.cif
_cod_data_source_block O5Ti3
_cod_original_cell_volume 349.8855
_cod_database_code 2310725

loop_
_symmetry_equiv_pos_as_xyz
x,y,z
-x,y,-z
-x,-y,-z
x,-y,z
x+1/2,y+1/2,z
-x+1/2,y+1/2,-z
-x+1/2,-y+1/2,-z
x+1/2,-y+1/2,z

loop_
_atom_site_label
_atom_site_type_symbol
_atom_site_fract_x
_atom_site_fract_y
_atom_site_fract_z
_atom_site_occupancy
_atom_site_U_iso_or_equiv
O4 O-2 0.953 0 0.158 1 0.0
O5 O-2 0.866 0 0.441 1 0.0
Ti3 Ti+3 0.0538 0 0.3659 1 0.0
O2 O-2 0.241 0 0.245 1 0.0
Ti2 Ti+3 0.7786 0 0.2669 1 0.0
Ti1 Ti+3 0.128 0 0.044 1 0.0
O3 O-2 0.588 0 0.345 1 0.0
O1 O-2 0.676 0 0.06 1 0.0
